data_2235415
loop_
_publ_author_name
'M'thiruaine, Cyprian M.'
'Friedrich, Holger B.'
'Changamu, Evans O.'
'Fernandes, Manuel A.'

_publ_section_title
;
 Dicarbonyl(hexamethylene-1,3,5,7-tetramine-\k<i>N</i>^1^)(\h^5^-pentamethylcyclopentadienyl)iron(II)
 tetrafluoridoborate
;
_journal_coeditor_code FJ2565
_journal_issue 7
_journal_name_full 'Acta Crystallographica Section E'
_journal_page_first m931
_journal_paper_doi 10.1107/S1600536812026360
_journal_volume 68
_journal_year 2012
_chemical_formula_iupac '[Fe (C10 H15) (C6 H12 N4) (C O)2] B F4'
_chemical_formula_moiety 'C18 H27 Fe N4 O2 +, B F4 -'
_chemical_formula_sum 'C18 H27 B F4 Fe N4 O2'
_chemical_formula_weight 474.10
_chemical_name_systematic
;
Dicarbonyl(hexamethylene-1,3,5,7-tetramine-\k<i>N</i>^1^)(\h^5^-
pentamethylcyclopentadienyl)iron(II) tetrafluoridoborate
;
_space_group_IT_number 62
_symmetry_cell_setting orthorhombic
_symmetry_space_group_name_Hall '-P 2ac 2n'
_symmetry_space_group_name_H-M 'P n m a'
_atom_sites_solution_hydrogens geom
_atom_sites_solution_primary direct
_atom_sites_solution_secondary difmap
_audit_creation_method SHELXL-97
_cell_angle_alpha 90.00
_cell_angle_beta 90.00
_cell_angle_gamma 90.00
_cell_formula_units_Z 4
_cell_length_a 13.8388(6)
_cell_length_b 9.1771(4)
_cell_length_c 16.4365(8)
_cell_measurement_reflns_used 4126
_cell_measurement_temperature 173(2)
_cell_measurement_theta_max 26.91
_cell_measurement_theta_min 2.48
_cell_volume 2087.44(16)
_computing_cell_refinement 'SAINT-Plus (Bruker, 2005)'
_computing_data_collection 'APEX2 (Bruker, 2005)'
_computing_data_reduction 'SAINT-Plus and XPREP (Bruker, 2005)'
_computing_molecular_graphics 'ORTEP-3 Farrugia (1997)'
_computing_publication_material 'SHELXL97 (Sheldrick, 2008) and PLATON (Spek, 2009)'
_computing_structure_refinement 'SHELXL97 (Sheldrick, 2008)'
_computing_structure_solution 'SHELXS97 (Sheldrick, 2008)'
_diffrn_ambient_temperature 173(2)
_diffrn_measured_fraction_theta_full 1.000
_diffrn_measured_fraction_theta_max 1.000
_diffrn_measurement_device_type 'Bruker APEXII CCD'
_diffrn_measurement_method '\f and \w scans'
_diffrn_radiation_monochromator graphite
_diffrn_radiation_source 'fine-focus sealed tube'
_diffrn_radiation_type MoK\a
_diffrn_radiation_wavelength 0.71073
_diffrn_reflns_av_R_equivalents 0.0501
_diffrn_reflns_av_sigmaI/netI 0.0369
_diffrn_reflns_limit_h_max 18
_diffrn_reflns_limit_h_min -17
_diffrn_reflns_limit_k_max 12
_diffrn_reflns_limit_k_min -12
_diffrn_reflns_limit_l_max 21
_diffrn_reflns_limit_l_min -14
_diffrn_reflns_number 16663
_diffrn_reflns_theta_full 27.99
_diffrn_reflns_theta_max 27.99
_diffrn_reflns_theta_min 1.92
_diffrn_standards_number 0
_exptl_absorpt_coefficient_mu 0.780
_exptl_absorpt_correction_T_max 0.7456
_exptl_absorpt_correction_T_min 0.7456
_exptl_absorpt_correction_type integration
_exptl_absorpt_process_details
;
(SADABS; Bruker, 2005)
;
_exptl_crystal_colour brown
_exptl_crystal_density_diffrn 1.509
_exptl_crystal_density_method 'not measured'
_exptl_crystal_description block
_exptl_crystal_F_000 984
_exptl_crystal_size_max 0.40
_exptl_crystal_size_mid 0.40
_exptl_crystal_size_min 0.40
_refine_diff_density_max 0.559
_refine_diff_density_min -0.548
_refine_ls_extinction_method none
_refine_ls_goodness_of_fit_ref 1.042
_refine_ls_hydrogen_treatment constr
_refine_ls_matrix_type full
_refine_ls_number_parameters 153
_refine_ls_number_reflns 2671
_refine_ls_number_restraints 0
_refine_ls_restrained_S_all 1.042
_refine_ls_R_factor_all 0.0451
_refine_ls_R_factor_gt 0.0334
_refine_ls_shift/su_max 0.008
_refine_ls_shift/su_mean 0.002
_refine_ls_structure_factor_coef Fsqd
_refine_ls_weighting_details 'calc w=1/[\s^2^(Fo^2^)+(0.0514P)^2^+0.0000P] where P=(Fo^2^+2Fc^2^)/3'
_refine_ls_weighting_scheme calc
_refine_ls_wR_factor_gt 0.0897
_refine_ls_wR_factor_ref 0.0940
_reflns_number_gt 2065
_reflns_number_total 2671
_reflns_threshold_expression I>2sigma(I)
_cod_data_source_file fj2565.cif
_cod_data_source_block I
_cod_database_code 2235415
_cod_database_fobs_code 2235415

loop_
_symmetry_equiv_pos_as_xyz
'x, y, z'
'-x+1/2, -y, z+1/2'
'-x, y+1/2, -z'
'x+1/2, -y+1/2, -z+1/2'
'-x, -y, -z'
'x-1/2, y, -z-1/2'
'x, -y-1/2, z'
'-x-1/2, y-1/2, z-1/2'

loop_
_atom_site_type_symbol
_atom_site_label
_atom_site_fract_x
_atom_site_fract_y
_atom_site_fract_z
_atom_site_U_iso_or_equiv
_atom_site_adp_type
_atom_site_calc_flag
_atom_site_refinement_flags
_atom_site_occupancy
_atom_site_symmetry_multiplicity
C C1 -0.07473(16) 0.7500 0.29615(16) 0.0216(5) Uani d S 1 2
C C2 -0.04858(13) 0.8758(2) 0.25029(10) 0.0225(4) Uani d . 1 1
C C3 -0.01373(12) 0.82727(19) 0.17274(10) 0.0239(4) Uani d . 1 1
C C4 -0.13130(18) 0.7500 0.37414(16) 0.0286(6) Uani d S 1 2
H H4A -0.1161 0.6660 0.4052 0.043 Uiso d PR 0.50 1
H H4B -0.1985 0.7500 0.3629 0.043 Uiso d SR 1 2
H H4C -0.1161 0.8340 0.4052 0.043 Uiso d PR 0.50 1
C C5 -0.06466(14) 1.0313(2) 0.27470(13) 0.0304(4) Uani d . 1 1
H H5A -0.1229 1.0685 0.2478 0.046 Uiso calc R 1 1
H H5B -0.0088 1.0900 0.2584 0.046 Uiso calc R 1 1
H H5C -0.0728 1.0370 0.3338 0.046 Uiso calc R 1 1
C C6 0.00822(15) 0.9225(2) 0.10053(12) 0.0351(5) Uani d . 1 1
H H6A 0.0601 0.8783 0.0683 0.053 Uiso calc R 1 1
H H6B 0.0287 1.0190 0.1194 0.053 Uiso calc R 1 1
H H6C -0.0499 0.9324 0.0668 0.053 Uiso calc R 1 1
C C7 0.15593(13) 0.6020(2) 0.23589(11) 0.0263(4) Uani d . 1 1
C C8 0.09551(13) 0.61629(18) 0.43011(11) 0.0220(4) Uani d . 1 1
H H8A 0.0240 0.6120 0.4298 0.026 Uiso calc R 1 1
H H8B 0.1200 0.5280 0.4023 0.026 Uiso calc R 1 1
C C9 0.23775(17) 0.7500 0.38815(15) 0.0238(5) Uani d S 1 2
H H9A 0.2629 0.6628 0.3597 0.029 Uiso calc PR 0.50 1
H H9B 0.2629 0.8372 0.3597 0.029 Uiso calc PR 0.50 1
C C10 0.23601(14) 0.61969(19) 0.51331(11) 0.0295(4) Uani d . 1 1
H H10A 0.2601 0.6186 0.5700 0.035 Uiso calc R 1 1
H H10B 0.2606 0.5313 0.4857 0.035 Uiso calc R 1 1
C C11 0.0944(2) 0.7500 0.55398(16) 0.0278(6) Uani d S 1 2
H H11A 0.1160 0.7500 0.6114 0.033 Uiso calc SR 1 2
H H11B 0.0228 0.7500 0.5537 0.033 Uiso calc SR 1 2
B B1 0.2554(3) 0.2500 0.4092(2) 0.0361(8) Uani d S 1 2
F F1 0.28284(11) 0.12563(13) 0.36756(8) 0.0570(4) Uani d . 1 1
F F2 0.29634(17) 0.2500 0.48627(13) 0.0660(6) Uani d S 1 2
F F3 0.15679(15) 0.2500 0.41946(15) 0.0703(7) Uani d S 1 2
Fe Fe1 0.07875(2) 0.7500 0.26471(2) 0.01882(12) Uani d S 1 2
N N1 0.12822(14) 0.7500 0.38349(12) 0.0187(4) Uani d S 1 2
N N2 0.12944(12) 0.61662(15) 0.51387(9) 0.0253(3) Uani d . 1 1
N N3 0.27327(16) 0.7500 0.47139(13) 0.0269(5) Uani d S 1 2
O O1 0.19858(10) 0.50678(17) 0.21102(9) 0.0410(4) Uani d . 1 1

loop_
_atom_site_aniso_label
_atom_site_aniso_U_11
_atom_site_aniso_U_22
_atom_site_aniso_U_33
_atom_site_aniso_U_12
_atom_site_aniso_U_13
_atom_site_aniso_U_23
C1 0.0185(12) 0.0302(13) 0.0161(12) 0.000 -0.0015(9) 0.000
C2 0.0204(9) 0.0277(9) 0.0194(9) 0.0024(7) -0.0024(7) 0.0002(7)
C3 0.0224(9) 0.0318(10) 0.0174(9) 0.0007(7) -0.0027(7) 0.0037(7)
C4 0.0205(13) 0.0430(16) 0.0223(14) 0.000 0.0035(11) 0.000
C5 0.0316(11) 0.0271(9) 0.0326(12) 0.0070(8) -0.0011(8) -0.0017(8)
C6 0.0375(11) 0.0463(12) 0.0216(10) -0.0025(9) -0.0019(8) 0.0118(9)
C7 0.0247(10) 0.0361(10) 0.0182(9) 0.0006(8) -0.0031(7) -0.0028(8)
C8 0.0296(10) 0.0189(8) 0.0177(9) -0.0013(7) -0.0010(7) 0.0008(7)
C9 0.0197(12) 0.0320(13) 0.0198(13) 0.000 -0.0020(10) 0.000
C10 0.0377(11) 0.0289(10) 0.0219(10) 0.0049(8) -0.0073(8) 0.0024(8)
C11 0.0410(16) 0.0265(13) 0.0158(13) 0.000 0.0015(11) 0.000
B1 0.045(2) 0.0277(15) 0.036(2) 0.000 0.0101(15) 0.000
F1 0.0836(11) 0.0364(7) 0.0509(9) 0.0058(7) 0.0261(7) -0.0094(6)
F2 0.0916(17) 0.0588(13) 0.0476(13) 0.000 -0.0102(12) 0.000
F3 0.0478(13) 0.0654(14) 0.0979(19) 0.000 0.0209(12) 0.000
Fe1 0.0191(2) 0.02309(19) 0.01423(19) 0.000 0.00091(13) 0.000
N1 0.0216(10) 0.0195(10) 0.0151(10) 0.000 0.0006(8) 0.000
N2 0.0361(9) 0.0220(7) 0.0178(8) 0.0003(6) -0.0030(6) 0.0009(6)
N3 0.0295(12) 0.0298(11) 0.0213(11) 0.000 -0.0066(9) 0.000
O1 0.0396(8) 0.0480(9) 0.0354(8) 0.0173(7) -0.0028(7) -0.0147(7)

loop_
_atom_type_symbol
_atom_type_description
_atom_type_scat_dispersion_real
_atom_type_scat_dispersion_imag
_atom_type_scat_source
C C 0.0033 0.0016 'International Tables Vol C Tables 4.2.6.8 and 6.1.1.4'
H H 0.0000 0.0000 'International Tables Vol C Tables 4.2.6.8 and 6.1.1.4'
B B 0.0013 0.0007 'International Tables Vol C Tables 4.2.6.8 and 6.1.1.4'
F F 0.0171 0.0103 'International Tables Vol C Tables 4.2.6.8 and 6.1.1.4'
Fe Fe 0.3463 0.8444 'International Tables Vol C Tables 4.2.6.8 and 6.1.1.4'
N N 0.0061 0.0033 'International Tables Vol C Tables 4.2.6.8 and 6.1.1.4'
O O 0.0106 0.0060 'International Tables Vol C Tables 4.2.6.8 and 6.1.1.4'

loop_
_geom_angle_atom_site_label_1
_geom_angle_atom_site_label_2
_geom_angle_atom_site_label_3
_geom_angle_site_symmetry_1
_geom_angle_site_symmetry_3
_geom_angle
C2 C1 C2 . 7_575 108.2(2)
C2 C1 C4 . . 125.70(11)
C2 C1 C4 7_575 . 125.70(11)
C2 C1 Fe1 . . 68.18(12)
C2 C1 Fe1 7_575 . 68.18(12)
C4 C1 Fe1 . . 135.09(18)
C1 C2 C3 . . 107.69(16)
C1 C2 C5 . . 126.29(17)
C3 C2 C5 . . 125.70(16)
C1 C2 Fe1 . . 73.19(12)
C3 C2 Fe1 . . 69.55(10)
C5 C2 Fe1 . . 127.73(13)
C3 C3 C2 7_575 . 108.09(10)
C3 C3 C6 7_575 . 125.52(11)
C2 C3 C6 . . 126.05(16)
C3 C3 Fe1 7_575 . 70.30(5)
C2 C3 Fe1 . . 70.76(10)
C6 C3 Fe1 . . 129.76(13)
C1 C4 H4A . . 110.1
C1 C4 H4B . . 110.2
H4A C4 H4B . . 108.8
C1 C4 H4C . . 110.1
H4A C4 H4C . . 108.8
H4B C4 H4C . . 108.8
C2 C5 H5A . . 109.5
C2 C5 H5B . . 109.5
H5A C5 H5B . . 109.5
C2 C5 H5C . . 109.5
H5A C5 H5C . . 109.5
H5B C5 H5C . . 109.5
C3 C6 H6A . . 109.5
C3 C6 H6B . . 109.5
H6A C6 H6B . . 109.5
C3 C6 H6C . . 109.5
H6A C6 H6C . . 109.5
H6B C6 H6C . . 109.5
O1 C7 Fe1 . . 172.94(17)
N2 C8 N1 . . 112.36(14)
N2 C8 H8A . . 109.1
N1 C8 H8A . . 109.1
N2 C8 H8B . . 109.1
N1 C8 H8B . . 109.1
H8A C8 H8B . . 107.9
N3 C9 N1 . . 112.7(2)
N3 C9 H9A . . 109.1
N1 C9 H9A . . 109.1
N3 C9 H9B . . 109.1
N1 C9 H9B . . 109.1
H9A C9 H9B . . 107.8
N3 C10 N2 . . 111.61(15)
N3 C10 H10A . . 109.3
N2 C10 H10A . . 109.3
N3 C10 H10B . . 109.3
N2 C10 H10B . . 109.3
H10A C10 H10B . . 108.0
N2 C11 N2 . 7_575 112.4(2)
N2 C11 H11A . . 109.1
N2 C11 H11A 7_575 . 109.1
N2 C11 H11B . . 109.1
N2 C11 H11B 7_575 . 109.1
H11A C11 H11B . . 107.8
F3 B1 F1 . 7_565 109.5(2)
F3 B1 F1 . . 109.5(2)
F1 B1 F1 7_565 . 111.1(3)
F3 B1 F2 . . 107.1(3)
F1 B1 F2 7_565 . 109.8(2)
F1 B1 F2 . . 109.8(2)
C7 Fe1 C7 . 7_575 98.58(12)
C7 Fe1 N1 . . 93.00(7)
C7 Fe1 N1 7_575 . 93.00(7)
C7 Fe1 C3 . 7_575 85.25(8)
C7 Fe1 C3 7_575 7_575 115.35(8)
N1 Fe1 C3 . 7_575 151.56(6)
C7 Fe1 C3 . . 115.35(8)
C7 Fe1 C3 7_575 . 85.25(8)
N1 Fe1 C3 . . 151.56(6)
C3 Fe1 C3 7_575 . 39.40(10)
C7 Fe1 C2 . 7_575 93.05(8)
C7 Fe1 C2 7_575 7_575 151.50(8)
N1 Fe1 C2 . 7_575 112.37(7)
C3 Fe1 C2 7_575 7_575 39.69(7)
C3 Fe1 C2 . 7_575 66.27(7)
C7 Fe1 C2 . . 151.50(8)
C7 Fe1 C2 7_575 . 93.05(8)
N1 Fe1 C2 . . 112.37(7)
C3 Fe1 C2 7_575 . 66.27(7)
C3 Fe1 C2 . . 39.69(7)
C2 Fe1 C2 7_575 . 65.99(10)
C7 Fe1 C1 . . 129.93(6)
C7 Fe1 C1 7_575 . 129.93(6)
N1 Fe1 C1 . . 95.65(9)
C3 Fe1 C1 7_575 . 65.09(8)
C3 Fe1 C1 . . 65.09(8)
C2 Fe1 C1 7_575 . 38.62(6)
C2 Fe1 C1 . . 38.62(6)
C8 N1 C8 7_575 . 108.09(18)
C8 N1 C9 7_575 . 105.83(12)
C8 N1 C9 . . 105.83(12)
C8 N1 Fe1 7_575 . 112.22(10)
C8 N1 Fe1 . . 112.22(10)
C9 N1 Fe1 . . 112.21(14)
C8 N2 C11 . . 108.61(16)
C8 N2 C10 . . 108.47(14)
C11 N2 C10 . . 108.45(16)
C9 N3 C10 . 7_575 108.77(13)
C9 N3 C10 . . 108.77(13)
C10 N3 C10 7_575 . 108.5(2)

loop_
_geom_bond_atom_site_label_1
_geom_bond_atom_site_label_2
_geom_bond_site_symmetry_2
_geom_bond_distance
C1 C2 . 1.425(2)
C1 C2 7_575 1.425(2)
C1 C4 . 1.502(3)
C1 Fe1 . 2.186(2)
C2 C3 . 1.434(2)
C2 C5 . 1.499(2)
C2 Fe1 . 2.1199(18)
C3 C3 7_575 1.418(3)
C3 C6 . 1.505(2)
C3 Fe1 . 2.1038(17)
C4 H4A . 0.9482
C4 H4B . 0.9477
C4 H4C . 0.9482
C5 H5A . 0.9800
C5 H5B . 0.9800
C5 H5C . 0.9800
C6 H6A . 0.9800
C6 H6B . 0.9800
C6 H6C . 0.9800
C7 O1 . 1.131(2)
C7 Fe1 . 1.791(2)
C8 N2 . 1.455(2)
C8 N1 . 1.516(2)
C8 H8A . 0.9900
C8 H8B . 0.9900
C9 N3 . 1.454(3)
C9 N1 . 1.518(3)
C9 H9A . 0.9900
C9 H9B . 0.9900
C10 N3 . 1.473(2)
C10 N2 . 1.475(3)
C10 H10A . 0.9900
C10 H10B . 0.9900
C11 N2 . 1.473(2)
C11 N2 7_575 1.473(2)
C11 H11A . 0.9900
C11 H11B . 0.9900
B1 F3 . 1.375(4)
B1 F1 7_565 1.384(2)
B1 F1 . 1.384(2)
B1 F2 . 1.388(4)
Fe1 C7 7_575 1.791(2)
Fe1 N1 . 2.069(2)
Fe1 C3 7_575 2.1038(17)
Fe1 C2 7_575 2.1199(18)
N1 C8 7_575 1.516(2)
N3 C10 7_575 1.473(2)

loop_
_geom_torsion_atom_site_label_1
_geom_torsion_atom_site_label_2
_geom_torsion_atom_site_label_3
_geom_torsion_atom_site_label_4
_geom_torsion_site_symmetry_1
_geom_torsion_site_symmetry_4
_geom_torsion
C2 C1 C2 C3 7_575 . 4.9(3)
C4 C1 C2 C3 . . -168.0(2)
Fe1 C1 C2 C3 . . 61.35(13)
C2 C1 C2 C5 7_575 . 178.72(12)
C4 C1 C2 C5 . . 5.8(4)
Fe1 C1 C2 C5 . . -124.84(19)
C2 C1 C2 Fe1 7_575 . -56.44(17)
C4 C1 C2 Fe1 . . 130.7(2)
C1 C2 C3 C3 . 7_575 -3.03(16)
C5 C2 C3 C3 . 7_575 -176.89(15)
Fe1 C2 C3 C3 . 7_575 60.69(12)
C1 C2 C3 C6 . . 170.56(18)
C5 C2 C3 C6 . . -3.3(3)
Fe1 C2 C3 C6 . . -125.73(18)
C1 C2 C3 Fe1 . . -63.71(14)
C5 C2 C3 Fe1 . . 122.43(19)
C3 C3 Fe1 C7 7_575 . 43.83(7)
C2 C3 Fe1 C7 . . 162.15(11)
C6 C3 Fe1 C7 . . -76.48(19)
C3 C3 Fe1 C7 7_575 7_575 141.10(6)
C2 C3 Fe1 C7 . 7_575 -100.59(12)
C6 C3 Fe1 C7 . 7_575 20.78(18)
C3 C3 Fe1 N1 7_575 . -131.39(13)
C2 C3 Fe1 N1 . . -13.07(18)
C6 C3 Fe1 N1 . . 108.29(19)
C2 C3 Fe1 C3 . 7_575 118.32(9)
C6 C3 Fe1 C3 . 7_575 -120.32(16)
C3 C3 Fe1 C2 7_575 7_575 -37.89(6)
C2 C3 Fe1 C2 . 7_575 80.43(14)
C6 C3 Fe1 C2 . 7_575 -158.20(19)
C3 C3 Fe1 C2 7_575 . -118.32(9)
C6 C3 Fe1 C2 . . 121.4(2)
C3 C3 Fe1 C1 7_575 . -80.43(9)
C2 C3 Fe1 C1 . . 37.89(9)
C6 C3 Fe1 C1 . . 159.25(19)
C1 C2 Fe1 C7 . . 81.4(2)
C3 C2 Fe1 C7 . . -35.5(2)
C5 C2 Fe1 C7 . . -155.42(17)
C1 C2 Fe1 C7 . 7_575 -164.35(13)
C3 C2 Fe1 C7 . 7_575 78.81(12)
C5 C2 Fe1 C7 . 7_575 -41.12(17)
C1 C2 Fe1 N1 . . -69.85(12)
C3 C2 Fe1 N1 . . 173.31(9)
C5 C2 Fe1 N1 . . 53.38(17)
C1 C2 Fe1 C3 . 7_575 79.22(12)
C3 C2 Fe1 C3 . 7_575 -37.62(11)
C5 C2 Fe1 C3 . 7_575 -157.54(18)
C1 C2 Fe1 C3 . . 116.84(16)
C5 C2 Fe1 C3 . . -119.9(2)
C1 C2 Fe1 C2 . 7_575 35.65(13)
C3 C2 Fe1 C2 . 7_575 -81.19(10)
C5 C2 Fe1 C2 . 7_575 158.88(14)
C3 C2 Fe1 C1 . . -116.84(16)
C5 C2 Fe1 C1 . . 123.2(2)
C2 C1 Fe1 C7 . . -142.04(11)
C2 C1 Fe1 C7 7_575 . -20.56(17)
C4 C1 Fe1 C7 . . 98.70(10)
C2 C1 Fe1 C7 . 7_575 20.56(17)
C2 C1 Fe1 C7 7_575 7_575 142.04(11)
C4 C1 Fe1 C7 . 7_575 -98.70(10)
C2 C1 Fe1 N1 . . 119.26(11)
C2 C1 Fe1 N1 7_575 . -119.26(11)
C4 C1 Fe1 N1 . . 0.0
C2 C1 Fe1 C3 . 7_575 -82.56(13)
C2 C1 Fe1 C3 7_575 7_575 38.92(11)
C4 C1 Fe1 C3 . 7_575 158.18(5)
C2 C1 Fe1 C3 . . -38.92(11)
C2 C1 Fe1 C3 7_575 . 82.56(13)
C4 C1 Fe1 C3 . . -158.18(5)
C2 C1 Fe1 C2 . 7_575 -121.5(2)
C4 C1 Fe1 C2 . 7_575 119.26(11)
C2 C1 Fe1 C2 7_575 . 121.5(2)
C4 C1 Fe1 C2 . . -119.26(11)
N2 C8 N1 C8 . 7_575 -55.2(2)
N2 C8 N1 C9 . . 57.82(19)
N2 C8 N1 Fe1 . . -179.48(11)
N3 C9 N1 C8 . 7_575 57.29(11)
N3 C9 N1 C8 . . -57.29(11)
N3 C9 N1 Fe1 . . 180.0
C7 Fe1 N1 C8 . 7_575 168.40(13)
C7 Fe1 N1 C8 7_575 7_575 69.64(13)
C3 Fe1 N1 C8 7_575 7_575 -106.04(13)
C3 Fe1 N1 C8 . 7_575 -15.9(2)
C2 Fe1 N1 C8 7_575 7_575 -97.06(12)
C2 Fe1 N1 C8 . 7_575 -24.90(14)
C1 Fe1 N1 C8 . 7_575 -60.98(12)
C7 Fe1 N1 C8 . . -69.64(13)
C7 Fe1 N1 C8 7_575 . -168.40(13)
C3 Fe1 N1 C8 7_575 . 15.9(2)
C3 Fe1 N1 C8 . . 106.04(13)
C2 Fe1 N1 C8 7_575 . 24.90(14)
C2 Fe1 N1 C8 . . 97.06(12)
C1 Fe1 N1 C8 . . 60.98(12)
C7 Fe1 N1 C9 . . 49.38(6)
C7 Fe1 N1 C9 7_575 . -49.38(6)
C3 Fe1 N1 C9 7_575 . 134.94(12)
C3 Fe1 N1 C9 . . -134.94(12)
C2 Fe1 N1 C9 7_575 . 143.92(6)
C2 Fe1 N1 C9 . . -143.92(6)
C1 Fe1 N1 C9 . . 180.0
N1 C8 N2 C11 . . 57.6(2)
N1 C8 N2 C10 . . -60.06(18)
N2 C11 N2 C8 7_575 . -60.0(3)
N2 C11 N2 C10 7_575 . 57.7(2)
N3 C10 N2 C8 . . 59.72(18)
N3 C10 N2 C11 . . -58.1(2)
N1 C9 N3 C10 . 7_575 -59.01(14)
N1 C9 N3 C10 . . 59.01(14)
N2 C10 N3 C9 . . -59.2(2)
N2 C10 N3 C10 . 7_575 59.0(2)
